data_7041379
loop_
_publ_author_name
'Gu, Shaojin'
'Du, Jiehao'
'Huang, Jingjing'
'Guo, Yun'
'Yang, Ling'
'Xu, Weilin'
'Chen, Wanzhi'

_publ_section_title
;
 Unsymmetrical NCN-pincer mononuclear and dinuclear nickel(ii) complexes
 of N-heterocyclic carbene (NHC): synthesis, structure and catalysis for
 Suzuki-Miyaura cross-coupling.
;
_journal_issue 2
_journal_name_full 'Dalton transactions (Cambridge, England : 2003)'
_journal_page_first 586
_journal_page_last 594
_journal_paper_doi 10.1039/c6dt03944h
_journal_volume 46
_journal_year 2017
_chemical_formula_sum 'C21 H17 Cl F6 N7 Ni P'
_chemical_formula_weight 606.55
_chemical_name_systematic
; 
 ? 
;
_space_group_IT_number 14
_symmetry_cell_setting monoclinic
_symmetry_space_group_name_Hall '-P 2ybc'
_symmetry_space_group_name_H-M 'P 1 21/c 1'
_atom_sites_solution_hydrogens geom
_atom_sites_solution_primary direct
_atom_sites_solution_secondary difmap
_audit_creation_method SHELXL-97
_audit_update_record
;
2016-09-12 deposited with the CCDC.
2016-12-08 downloaded from the CCDC.
;
_cell_angle_alpha 90.00
_cell_angle_beta 93.003(3)
_cell_angle_gamma 90.00
_cell_formula_units_Z 4
_cell_length_a 7.4325(3)
_cell_length_b 25.4040(9)
_cell_length_c 12.2332(4)
_cell_measurement_reflns_used 13892
_cell_measurement_temperature 293(2)
_cell_measurement_theta_max 67.25
_cell_measurement_theta_min 3.48
_cell_volume 2306.64(15)
_computing_structure_refinement 'SHELXL-97 (Sheldrick, 1997)'
_computing_structure_solution 'SHELXS-97 (Sheldrick, 1990)'
_diffrn_ambient_temperature 293(2)
_diffrn_measured_fraction_theta_full 0.999
_diffrn_measured_fraction_theta_max 0.999
_diffrn_measurement_device_type 'Xcalibur, Eos, Gemini'
_diffrn_radiation_monochromator graphite
_diffrn_radiation_source 'fine-focus sealed tube'
_diffrn_radiation_type CuK\a
_diffrn_radiation_wavelength 1.54184
_diffrn_reflns_av_R_equivalents 0.0489
_diffrn_reflns_av_sigmaI/netI 0.0442
_diffrn_reflns_limit_h_max 8
_diffrn_reflns_limit_h_min -6
_diffrn_reflns_limit_k_max 30
_diffrn_reflns_limit_k_min -30
_diffrn_reflns_limit_l_max 14
_diffrn_reflns_limit_l_min -14
_diffrn_reflns_number 13892
_diffrn_reflns_theta_full 67.25
_diffrn_reflns_theta_max 67.25
_diffrn_reflns_theta_min 3.48
_exptl_absorpt_coefficient_mu 3.638
_exptl_absorpt_correction_T_max 0.8390
_exptl_absorpt_correction_T_min 0.7848
_exptl_crystal_colour yellow
_exptl_crystal_density_diffrn 1.747
_exptl_crystal_density_method 'not measured'
_exptl_crystal_description flat
_exptl_crystal_F_000 1224
_exptl_crystal_size_max 0.07
_exptl_crystal_size_mid 0.05
_exptl_crystal_size_min 0.05
_refine_diff_density_max 1.208
_refine_diff_density_min -0.421
_refine_diff_density_rms 0.097
_refine_ls_extinction_method none
_refine_ls_goodness_of_fit_ref 1.085
_refine_ls_hydrogen_treatment constr
_refine_ls_matrix_type full
_refine_ls_number_parameters 334
_refine_ls_number_reflns 4133
_refine_ls_number_restraints 0
_refine_ls_restrained_S_all 1.085
_refine_ls_R_factor_all 0.0763
_refine_ls_R_factor_gt 0.0623
_refine_ls_shift/su_max 0.001
_refine_ls_shift/su_mean 0.000
_refine_ls_structure_factor_coef Fsqd
_refine_ls_weighting_details 'calc w=1/[\s^2^(Fo^2^)+(0.0973P)^2^+2.8416P] where P=(Fo^2^+2Fc^2^)/3'
_refine_ls_weighting_scheme calc
_refine_ls_wR_factor_gt 0.1665
_refine_ls_wR_factor_ref 0.1852
_reflns_number_gt 3310
_reflns_number_total 4133
_reflns_threshold_expression >2sigma(I)
_cod_data_source_file c6dt03944h2.cif
_cod_data_source_block exp_4203
_cod_depositor_comments 'Adding full bibliography for 7041379--7041385.cif.'
_cod_original_cell_volume 2306.65(14)
_cod_original_sg_symbol_H-M 'P 21/c'
_cod_database_code 7041379

loop_
_symmetry_equiv_pos_as_xyz
'x, y, z'
'-x, y+1/2, -z+1/2'
'-x, -y, -z'
'x, -y-1/2, z-1/2'

loop_
_atom_site_label
_atom_site_type_symbol
_atom_site_fract_x
_atom_site_fract_y
_atom_site_fract_z
_atom_site_U_iso_or_equiv
_atom_site_adp_type
_atom_site_occupancy
_atom_site_symmetry_multiplicity
_atom_site_calc_flag
_atom_site_refinement_flags
Ni1 Ni 0.80025(9) 0.52820(3) 0.94643(5) 0.0353(2) Uani 1 1 d .
P1 P 0.45946(18) 0.68695(5) 0.69869(11) 0.0543(4) Uani 1 1 d .
Cl1 Cl 0.81692(16) 0.52631(4) 1.12615(8) 0.0484(3) Uani 1 1 d .
F1 F 0.6656(6) 0.6992(3) 0.7120(5) 0.146(2) Uani 1 1 d .
F2 F 0.4765(11) 0.63232(19) 0.7594(4) 0.165(3) Uani 1 1 d .
F3 F 0.2517(6) 0.6760(2) 0.6809(4) 0.1282(18) Uani 1 1 d .
F4 F 0.4385(7) 0.73958(15) 0.6341(4) 0.1066(14) Uani 1 1 d .
F5 F 0.4876(7) 0.65785(16) 0.5872(3) 0.1092(15) Uani 1 1 d .
F6 F 0.4292(7) 0.71447(18) 0.8119(3) 0.1138(16) Uani 1 1 d .
N1 N 0.6883(4) 0.45919(13) 0.9317(3) 0.0380(7) Uani 1 1 d .
N2 N 0.7066(5) 0.47971(13) 0.7519(3) 0.0362(7) Uani 1 1 d .
N3 N 0.8396(4) 0.55259(13) 0.7147(3) 0.0358(7) Uani 1 1 d .
N4 N 0.8938(4) 0.59755(13) 0.9326(3) 0.0376(7) Uani 1 1 d .
N5 N 0.9023(5) 0.63147(14) 1.0162(3) 0.0447(8) Uani 1 1 d .
N6 N 0.9608(5) 0.67616(14) 0.9748(3) 0.0462(9) Uani 1 1 d .
C1 C 0.6418(6) 0.42526(18) 1.0099(4) 0.0464(10) Uani 1 1 d .
H1 H 0.6605 0.4346 1.0831 0.056 Uiso 1 1 calc R
C2 C 0.5675(7) 0.37732(19) 0.9837(4) 0.0526(11) Uani 1 1 d .
H2 H 0.5371 0.3538 1.0381 0.063 Uiso 1 1 calc R
C3 C 0.5392(7) 0.36498(18) 0.8758(4) 0.0530(11) Uani 1 1 d .
H3 H 0.4882 0.3325 0.8573 0.064 Uiso 1 1 calc R
N7 N 0.5821(5) 0.39784(14) 0.7950(3) 0.0459(8) Uani 1 1 d .
C5 C 0.6533(5) 0.44254(16) 0.8280(3) 0.0361(8) Uani 1 1 d .
C6 C 0.7135(5) 0.48014(16) 0.6381(3) 0.0366(9) Uani 1 1 d .
C7 C 0.6556(6) 0.44539(17) 0.5553(3) 0.0430(10) Uani 1 1 d .
H7 H 0.6016 0.4134 0.5703 0.052 Uiso 1 1 calc R
C8 C 0.6836(6) 0.46154(19) 0.4495(3) 0.0468(10) Uani 1 1 d .
H8 H 0.6465 0.4396 0.3917 0.056 Uiso 1 1 calc R
C9 C 0.7654(6) 0.50950(19) 0.4260(3) 0.0465(10) Uani 1 1 d .
H9 H 0.7807 0.5187 0.3535 0.056 Uiso 1 1 calc R
C10 C 0.8242(6) 0.54358(18) 0.5089(3) 0.0418(9) Uani 1 1 d .
H10 H 0.8786 0.5756 0.4942 0.050 Uiso 1 1 calc R
C11 C 0.7975(5) 0.52745(15) 0.6142(3) 0.0357(8) Uani 1 1 d .
C12 C 0.7839(5) 0.52391(15) 0.7962(3) 0.0343(8) Uani 1 1 d .
C13 C 0.9516(7) 0.59899(17) 0.7291(4) 0.0478(11) Uani 1 1 d .
H13A H 0.9120 0.6253 0.6757 0.057 Uiso 1 1 calc R
H13B H 1.0751 0.5898 0.7153 0.057 Uiso 1 1 calc R
C14 C 0.9462(6) 0.62196(16) 0.8404(3) 0.0397(9) Uani 1 1 d .
C15 C 0.9896(6) 0.67210(17) 0.8687(4) 0.0475(10) Uani 1 1 d .
H15 H 1.0311 0.6983 0.8233 0.057 Uiso 1 1 calc R
C16 C 0.9822(8) 0.72449(19) 1.0436(4) 0.0594(13) Uani 1 1 d .
H16A H 1.1025 0.7258 1.0782 0.071 Uiso 1 1 calc R
H16B H 0.8960 0.7242 1.1005 0.071 Uiso 1 1 calc R
C17 C 0.9507(6) 0.77175(16) 0.9708(3) 0.0447(10) Uani 1 1 d .
C18 C 0.7786(8) 0.7873(2) 0.9423(4) 0.0643(14) Uani 1 1 d .
H18 H 0.6833 0.7707 0.9744 0.077 Uiso 1 1 calc R
C19 C 0.7427(12) 0.8262(3) 0.8687(6) 0.090(2) Uani 1 1 d .
H19 H 0.6243 0.8365 0.8525 0.108 Uiso 1 1 calc R
C20 C 0.8771(16) 0.8499(2) 0.8194(6) 0.097(3) Uani 1 1 d .
H20 H 0.8522 0.8755 0.7665 0.116 Uiso 1 1 calc R
C21 C 1.0554(14) 0.8359(3) 0.8477(6) 0.100(3) Uani 1 1 d .
H21 H 1.1493 0.8531 0.8154 0.120 Uiso 1 1 calc R
C22 C 1.0934(8) 0.7960(2) 0.9247(5) 0.0678(15) Uani 1 1 d .
H22 H 1.2115 0.7862 0.9438 0.081 Uiso 1 1 calc R

loop_
_atom_site_aniso_label
_atom_site_aniso_U_11
_atom_site_aniso_U_22
_atom_site_aniso_U_33
_atom_site_aniso_U_23
_atom_site_aniso_U_13
_atom_site_aniso_U_12
Ni1 0.0388(4) 0.0372(4) 0.0301(4) 0.0010(2) 0.0038(3) -0.0007(3)
P1 0.0591(8) 0.0533(7) 0.0505(7) -0.0001(5) 0.0039(6) -0.0014(6)
Cl1 0.0648(7) 0.0516(6) 0.0288(5) 0.0013(4) 0.0033(4) 0.0012(5)
F1 0.058(2) 0.239(7) 0.138(4) -0.041(4) -0.023(3) 0.007(3)
F2 0.337(9) 0.079(3) 0.078(3) 0.020(2) 0.008(4) 0.028(4)
F3 0.081(3) 0.180(5) 0.127(4) -0.014(3) 0.030(3) -0.054(3)
F4 0.123(4) 0.065(2) 0.133(4) 0.023(2) 0.011(3) -0.001(2)
F5 0.167(4) 0.093(3) 0.072(2) -0.024(2) 0.045(3) -0.045(3)
F6 0.163(4) 0.100(3) 0.080(3) -0.033(2) 0.031(3) -0.022(3)
N1 0.0371(17) 0.0388(18) 0.0387(18) 0.0053(14) 0.0065(14) 0.0015(14)
N2 0.0404(18) 0.0376(17) 0.0309(17) -0.0002(13) 0.0028(14) -0.0022(14)
N3 0.0392(18) 0.0356(17) 0.0332(17) 0.0006(13) 0.0064(14) 0.0001(14)
N4 0.0411(18) 0.0375(17) 0.0343(17) -0.0032(13) 0.0020(14) -0.0014(14)
N5 0.054(2) 0.0409(19) 0.0385(19) -0.0032(15) -0.0020(16) -0.0024(16)
N6 0.062(2) 0.0379(19) 0.038(2) -0.0040(15) -0.0009(17) -0.0041(16)
C1 0.044(2) 0.050(3) 0.045(2) 0.0100(19) 0.0061(19) -0.0013(19)
C2 0.060(3) 0.050(3) 0.048(3) 0.016(2) 0.008(2) -0.005(2)
C3 0.060(3) 0.041(2) 0.058(3) 0.005(2) 0.010(2) -0.011(2)
N7 0.052(2) 0.042(2) 0.044(2) -0.0003(15) 0.0064(16) -0.0040(16)
C5 0.036(2) 0.039(2) 0.034(2) 0.0040(15) 0.0075(16) 0.0007(16)
C6 0.036(2) 0.040(2) 0.034(2) 0.0031(15) 0.0053(16) 0.0031(16)
C7 0.044(2) 0.041(2) 0.044(2) -0.0063(17) 0.0036(18) 0.0024(18)
C8 0.048(2) 0.060(3) 0.032(2) -0.0089(19) 0.0001(18) 0.010(2)
C9 0.051(3) 0.057(3) 0.032(2) 0.0009(18) 0.0068(18) 0.010(2)
C10 0.044(2) 0.049(2) 0.033(2) 0.0055(17) 0.0054(17) 0.0037(18)
C11 0.036(2) 0.041(2) 0.030(2) -0.0011(15) 0.0028(15) 0.0068(16)
C12 0.0325(19) 0.034(2) 0.037(2) -0.0008(15) 0.0027(16) -0.0011(15)
C13 0.061(3) 0.041(2) 0.043(2) -0.0048(18) 0.015(2) -0.011(2)
C14 0.041(2) 0.041(2) 0.037(2) -0.0016(17) 0.0063(17) -0.0023(17)
C15 0.057(3) 0.041(2) 0.044(2) 0.0005(18) 0.005(2) -0.006(2)
C16 0.091(4) 0.044(3) 0.042(3) -0.008(2) -0.007(2) -0.010(2)
C17 0.058(3) 0.036(2) 0.040(2) -0.0086(17) 0.0036(19) -0.0034(19)
C18 0.068(3) 0.068(3) 0.057(3) -0.010(2) 0.010(3) 0.010(3)
C19 0.124(6) 0.080(5) 0.066(4) -0.006(3) -0.004(4) 0.042(4)
C20 0.189(10) 0.048(3) 0.051(4) -0.005(3) -0.016(5) 0.013(5)
C21 0.169(8) 0.071(4) 0.062(4) -0.017(3) 0.037(5) -0.067(5)
C22 0.073(4) 0.063(3) 0.068(4) -0.015(3) 0.006(3) -0.025(3)

loop_
_atom_type_symbol
_atom_type_description
_atom_type_scat_dispersion_real
_atom_type_scat_dispersion_imag
_atom_type_scat_source
C C 0.0181 0.0091 'International Tables Vol C Tables 4.2.6.8 and 6.1.1.4'
H H 0.0000 0.0000 'International Tables Vol C Tables 4.2.6.8 and 6.1.1.4'
N N 0.0311 0.0180 'International Tables Vol C Tables 4.2.6.8 and 6.1.1.4'
F F 0.0727 0.0534 'International Tables Vol C Tables 4.2.6.8 and 6.1.1.4'
Cl Cl 0.3639 0.7018 'International Tables Vol C Tables 4.2.6.8 and 6.1.1.4'
P P 0.2955 0.4335 'International Tables Vol C Tables 4.2.6.8 and 6.1.1.4'
Ni Ni -3.0029 0.5091 'International Tables Vol C Tables 4.2.6.8 and 6.1.1.4'

loop_
_geom_angle_atom_site_label_1
_geom_angle_atom_site_label_2
_geom_angle_atom_site_label_3
_geom_angle
C12 Ni1 N4 88.37(15)
C12 Ni1 N1 81.28(16)
N4 Ni1 N1 169.08(15)
C12 Ni1 Cl1 175.32(12)
N4 Ni1 Cl1 96.16(11)
N1 Ni1 Cl1 94.28(11)
F4 P1 F1 87.3(3)
F4 P1 F3 90.6(3)
F1 P1 F3 177.6(3)
F4 P1 F5 88.7(3)
F1 P1 F5 90.6(3)
F3 P1 F5 88.3(3)
F4 P1 F2 177.4(3)
F1 P1 F2 94.1(4)
F3 P1 F2 87.9(4)
F5 P1 F2 89.1(3)
F4 P1 F6 92.8(3)
F1 P1 F6 90.3(3)
F3 P1 F6 90.9(3)
F5 P1 F6 178.2(2)
F2 P1 F6 89.3(3)
C1 N1 C5 115.0(4)
C1 N1 Ni1 129.5(3)
C5 N1 Ni1 115.5(3)
C12 N2 C6 110.7(3)
C12 N2 C5 114.9(3)
C6 N2 C5 134.1(3)
C12 N3 C11 110.2(3)
C12 N3 C13 123.9(3)
C11 N3 C13 125.2(3)
N5 N4 C14 109.6(3)
N5 N4 Ni1 122.1(3)
C14 N4 Ni1 128.0(3)
N6 N5 N4 105.3(3)
N5 N6 C15 112.3(3)
N5 N6 C16 121.1(4)
C15 N6 C16 126.6(4)
N1 C1 C2 121.3(4)
C3 C2 C1 118.1(4)
N7 C3 C2 122.6(4)
C5 N7 C3 114.8(4)
N7 C5 N1 128.1(4)
N7 C5 N2 120.3(4)
N1 C5 N2 111.5(3)
C11 C6 C7 121.2(4)
C11 C6 N2 104.9(3)
C7 C6 N2 133.9(4)
C8 C7 C6 115.8(4)
C7 C8 C9 122.6(4)
C10 C9 C8 121.1(4)
C11 C10 C9 116.3(4)
C10 C11 C6 122.8(4)
C10 C11 N3 130.3(4)
C6 C11 N3 106.8(3)
N3 C12 N2 107.3(3)
N3 C12 Ni1 135.7(3)
N2 C12 Ni1 116.8(3)
N3 C13 C14 112.9(3)
C15 C14 N4 106.9(4)
C15 C14 C13 125.9(4)
N4 C14 C13 127.1(4)
N6 C15 C14 105.9(4)
N6 C16 C17 108.3(4)
C18 C17 C22 119.9(5)
C18 C17 C16 119.7(5)
C22 C17 C16 120.0(5)
C19 C18 C17 122.0(7)
C20 C19 C18 120.2(7)
C19 C20 C21 119.6(6)
C20 C21 C22 120.4(6)
C17 C22 C21 117.8(6)

loop_
_geom_bond_atom_site_label_1
_geom_bond_atom_site_label_2
_geom_bond_distance
Ni1 C12 1.839(4)
Ni1 N4 1.905(3)
Ni1 N1 1.945(3)
Ni1 Cl1 2.1960(12)
P1 F4 1.556(4)
P1 F1 1.563(4)
P1 F3 1.573(4)
P1 F5 1.575(4)
P1 F2 1.576(5)
P1 F6 1.578(4)
N1 C1 1.346(5)
N1 C5 1.349(5)
N2 C12 1.361(5)
N2 C6 1.395(5)
N2 C5 1.398(5)
N3 C12 1.319(5)
N3 C11 1.406(5)
N3 C13 1.449(5)
N4 N5 1.336(5)
N4 C14 1.361(5)
N5 N6 1.326(5)
N6 C15 1.331(6)
N6 C16 1.492(5)
C1 C2 1.368(7)
C2 C3 1.363(7)
C3 N7 1.345(6)
N7 C5 1.307(5)
C6 C11 1.393(6)
C6 C7 1.394(6)
C7 C8 1.384(6)
C8 C9 1.398(7)
C9 C10 1.387(6)
C10 C11 1.375(6)
C13 C14 1.484(6)
C14 C15 1.354(6)
C16 C17 1.506(6)
C17 C18 1.366(7)
C17 C22 1.373(7)
C18 C19 1.354(9)
C19 C20 1.337(12)
C20 C21 1.398(11)
C21 C22 1.402(10)
